data_7032127
loop_
_publ_author_name
'Tsai, Jia-Dong'
'Yang, Chen-I'

_publ_section_title
;
 Utilization of a ligand containing 2,2'-bipyridyl and tetrazolate groups
 to construct a 2D Co(ii) coordination polymer: spin canting and
 metamagnetism.
;
_journal_issue 41
_journal_name_full 'Dalton transactions (Cambridge, England : 2003)'
_journal_page_first 15576
_journal_page_last 15582
_journal_paper_doi 10.1039/c4dt01793e
_journal_volume 43
_journal_year 2014
_chemical_formula_sum 'C12 H6 Co N10'
_chemical_formula_weight 349.20
_chemical_name_systematic
; 
 ? 
;
_space_group_IT_number 61
_symmetry_cell_setting orthorhombic
_symmetry_space_group_name_Hall '-P 2ac 2ab'
_symmetry_space_group_name_H-M 'P b c a'
_atom_sites_solution_hydrogens geom
_atom_sites_solution_primary direct
_atom_sites_solution_secondary difmap
_audit_creation_method SHELXL-97
_cell_angle_alpha 90.00
_cell_angle_beta 90.00
_cell_angle_gamma 90.00
_cell_formula_units_Z 8
_cell_length_a 13.9353(14)
_cell_length_b 8.9922(9)
_cell_length_c 20.379(2)
_cell_measurement_temperature 150(2)
_cell_volume 2553.7(4)
_computing_structure_refinement 'SHELXL-97 (Sheldrick, 1997)'
_computing_structure_solution 'SHELXS-97 (Sheldrick, 1990)'
_diffrn_ambient_temperature 150(2)
_diffrn_measured_fraction_theta_full 0.997
_diffrn_measured_fraction_theta_max 0.997
_diffrn_radiation_monochromator graphite
_diffrn_radiation_source 'fine-focus sealed tube'
_diffrn_radiation_type MoK\a
_diffrn_radiation_wavelength 0.71073
_diffrn_reflns_av_R_equivalents 0.0493
_diffrn_reflns_av_sigmaI/netI 0.0358
_diffrn_reflns_limit_h_max 18
_diffrn_reflns_limit_h_min -19
_diffrn_reflns_limit_k_max 11
_diffrn_reflns_limit_k_min -12
_diffrn_reflns_limit_l_max 17
_diffrn_reflns_limit_l_min -28
_diffrn_reflns_number 20111
_diffrn_reflns_theta_full 29.60
_diffrn_reflns_theta_max 29.60
_diffrn_reflns_theta_min 2.00
_exptl_absorpt_coefficient_mu 1.362
_exptl_absorpt_correction_T_max 0.7459
_exptl_absorpt_correction_T_min 0.6878
_exptl_absorpt_correction_type multi-scan
_exptl_absorpt_process_details SADABS
_exptl_crystal_colour orange
_exptl_crystal_density_diffrn 1.816
_exptl_crystal_density_meas ?
_exptl_crystal_density_method 'not measured'
_exptl_crystal_description plate
_exptl_crystal_F_000 1400
_exptl_crystal_size_max 0.26
_exptl_crystal_size_mid 0.21
_exptl_crystal_size_min 0.19
_refine_diff_density_max 0.649
_refine_diff_density_min -0.542
_refine_diff_density_rms 0.089
_refine_ls_extinction_method none
_refine_ls_goodness_of_fit_ref 1.076
_refine_ls_hydrogen_treatment constr
_refine_ls_matrix_type full
_refine_ls_number_parameters 208
_refine_ls_number_reflns 3582
_refine_ls_number_restraints 0
_refine_ls_restrained_S_all 1.076
_refine_ls_R_factor_all 0.0720
_refine_ls_R_factor_gt 0.0457
_refine_ls_shift/su_max 0.001
_refine_ls_shift/su_mean 0.000
_refine_ls_structure_factor_coef Fsqd
_refine_ls_weighting_details 'calc w=1/[\s^2^(Fo^2^)+(0.0661P)^2^+1.2267P] where P=(Fo^2^+2Fc^2^)/3'
_refine_ls_weighting_scheme calc
_refine_ls_wR_factor_gt 0.1178
_refine_ls_wR_factor_ref 0.1303
_reflns_number_gt 2562
_reflns_number_total 3582
_reflns_threshold_expression >2sigma(I)
_cod_data_source_file c4dt01793e2.cif
_cod_data_source_block compound-2
_cod_depositor_comments
;
The following automatic conversions were performed:

'_symmetry_cell_setting' value 'Orthorhombic' changed to
'orthorhombic' according to
/usr/data/users/saulius/crontab/automatic-downloads/rss-feeds/RSC/lib/dictionaries/cif_core.dic
dictionary named 'cif_core.dic' version 2.4.2 from 2011-04-26.

Automatic conversion script
Id: cif_fix_values 2281 2013-09-26 08:29:07Z andrius 

 Adding full bibliography for 7032127.cif.

The following automatic conversions were performed:

'_exptl_crystal_density_meas' value 'not measured' was changed to '?'
- the value is perceived as not measured.

Automatic conversion script
Id: cif_fix_values 3008 2015-01-20 13:52:24Z robertas 
;
_cod_original_cell_volume 2553.6(4)
_cod_original_sg_symbol_H-M Pbca
_cod_database_code 7032127

loop_
_symmetry_equiv_pos_as_xyz
'x, y, z'
'-x+1/2, -y, z+1/2'
'-x, y+1/2, -z+1/2'
'x+1/2, -y+1/2, -z'
'-x, -y, -z'
'x-1/2, y, -z-1/2'
'x, -y-1/2, z-1/2'
'-x-1/2, y-1/2, z'

loop_
_atom_site_label
_atom_site_type_symbol
_atom_site_fract_x
_atom_site_fract_y
_atom_site_fract_z
_atom_site_U_iso_or_equiv
_atom_site_adp_type
_atom_site_occupancy
_atom_site_symmetry_multiplicity
_atom_site_calc_flag
_atom_site_refinement_flags
Co1 Co 0.59595(3) 0.16446(4) 0.331702(18) 0.02645(13) Uani 1 1 d .
N1 N 0.47284(17) 0.0409(2) 0.35749(11) 0.0260(5) Uani 1 1 d .
C9 C 0.5890(2) 0.3838(4) 0.52106(15) 0.0346(7) Uani 1 1 d .
H9 H 0.6264 0.4551 0.5421 0.042 Uiso 1 1 calc R
N2 N 0.55854(18) 0.2303(2) 0.42836(10) 0.0276(5) Uani 1 1 d .
C6 C 0.4810(2) 0.1732(3) 0.45710(13) 0.0281(6) Uani 1 1 d .
C10 C 0.6116(2) 0.3359(3) 0.45768(14) 0.0299(6) Uani 1 1 d .
C1 C 0.4355(2) -0.0537(3) 0.31330(13) 0.0277(6) Uani 1 1 d .
C4 C 0.3445(2) -0.0091(3) 0.43051(13) 0.0328(6) Uani 1 1 d .
H4 H 0.3147 0.0060 0.4708 0.039 Uiso 1 1 calc R
C2 C 0.3505(2) -0.1287(3) 0.32483(14) 0.0328(6) Uani 1 1 d .
H2 H 0.3246 -0.1927 0.2936 0.039 Uiso 1 1 calc R
C3 C 0.3053(2) -0.1053(4) 0.38456(14) 0.0341(6) Uani 1 1 d .
H3 H 0.2482 -0.1544 0.3939 0.041 Uiso 1 1 calc R
C5 C 0.4289(2) 0.0638(3) 0.41518(13) 0.0263(5) Uani 1 1 d .
C8 C 0.5109(2) 0.3236(3) 0.55147(14) 0.0379(7) Uani 1 1 d .
H8 H 0.4957 0.3532 0.5940 0.045 Uiso 1 1 calc R
C7 C 0.4533(2) 0.2185(3) 0.51997(13) 0.0331(6) Uani 1 1 d .
H7 H 0.3987 0.1801 0.5400 0.040 Uiso 1 1 calc R
N7 N 0.69855(18) 0.3254(3) 0.35501(13) 0.0327(5) Uani 1 1 d .
C11 C 0.4966(2) -0.0608(3) 0.25355(13) 0.0275(5) Uani 1 1 d .
N3 N 0.56781(18) 0.0361(2) 0.24750(11) 0.0281(5) Uani 1 1 d .
C12 C 0.6881(2) 0.3900(3) 0.41389(14) 0.0306(6) Uani 1 1 d .
N6 N 0.49261(17) -0.1546(2) 0.20367(11) 0.0274(5) Uani 1 1 d .
N10 N 0.75039(19) 0.5017(3) 0.42100(12) 0.0356(6) Uani 1 1 d .
N5 N 0.5676(2) -0.1115(3) 0.16444(12) 0.0344(5) Uani 1 1 d .
N8 N 0.7714(2) 0.3957(3) 0.32441(13) 0.0370(6) Uani 1 1 d .
N9 N 0.80270(19) 0.5009(3) 0.36375(12) 0.0343(6) Uani 1 1 d .
N4 N 0.61186(19) 0.0017(3) 0.19050(13) 0.0370(6) Uani 1 1 d .

loop_
_atom_site_aniso_label
_atom_site_aniso_U_11
_atom_site_aniso_U_22
_atom_site_aniso_U_33
_atom_site_aniso_U_23
_atom_site_aniso_U_13
_atom_site_aniso_U_12
Co1 0.0331(2) 0.0254(2) 0.0208(2) -0.00215(14) 0.00062(14) -0.00179(15)
N1 0.0321(13) 0.0262(11) 0.0195(10) -0.0004(9) 0.0008(9) 0.0035(9)
C9 0.0434(18) 0.0350(14) 0.0255(14) -0.0029(12) -0.0065(12) 0.0023(13)
N2 0.0368(13) 0.0251(11) 0.0210(11) 0.0003(9) -0.0042(9) 0.0046(10)
C6 0.0373(15) 0.0272(13) 0.0199(12) 0.0026(10) -0.0015(11) 0.0063(11)
C10 0.0384(16) 0.0263(13) 0.0251(14) -0.0025(11) -0.0061(11) 0.0044(11)
C1 0.0348(15) 0.0271(13) 0.0211(12) -0.0001(10) 0.0028(11) 0.0033(11)
C4 0.0348(16) 0.0417(16) 0.0219(13) 0.0022(12) 0.0049(11) 0.0074(13)
C2 0.0348(16) 0.0369(15) 0.0268(14) -0.0018(12) 0.0001(12) -0.0011(12)
C3 0.0333(16) 0.0408(16) 0.0283(15) 0.0024(12) 0.0034(12) -0.0032(13)
C5 0.0329(14) 0.0270(12) 0.0191(12) 0.0028(10) -0.0003(10) 0.0046(11)
C8 0.054(2) 0.0372(17) 0.0223(13) -0.0051(12) -0.0010(13) 0.0081(14)
C7 0.0441(17) 0.0341(14) 0.0210(13) 0.0013(11) 0.0035(12) 0.0055(13)
N7 0.0357(14) 0.0316(12) 0.0309(12) -0.0001(10) -0.0002(10) -0.0035(10)
C11 0.0317(14) 0.0295(12) 0.0212(12) -0.0014(11) 0.0006(10) 0.0008(11)
N3 0.0352(13) 0.0292(12) 0.0199(10) -0.0030(9) 0.0032(9) -0.0014(10)
C12 0.0341(16) 0.0303(13) 0.0273(14) -0.0001(11) -0.0060(11) 0.0019(12)
N6 0.0371(13) 0.0275(11) 0.0176(10) -0.0029(9) 0.0019(9) -0.0017(10)
N10 0.0415(15) 0.0330(12) 0.0324(13) -0.0028(10) -0.0057(11) -0.0046(11)
N5 0.0418(14) 0.0343(13) 0.0270(13) -0.0023(10) 0.0010(10) -0.0043(11)
N8 0.0422(16) 0.0359(13) 0.0330(14) 0.0003(11) 0.0032(11) -0.0063(12)
N9 0.0413(15) 0.0310(12) 0.0306(13) -0.0027(11) -0.0049(11) -0.0011(11)
N4 0.0464(16) 0.0376(14) 0.0270(12) -0.0021(11) 0.0048(11) -0.0031(12)

loop_
_atom_type_symbol
_atom_type_description
_atom_type_scat_dispersion_real
_atom_type_scat_dispersion_imag
_atom_type_scat_source
C C 0.0033 0.0016 'International Tables Vol C Tables 4.2.6.8 and 6.1.1.4'
H H 0.0000 0.0000 'International Tables Vol C Tables 4.2.6.8 and 6.1.1.4'
N N 0.0061 0.0033 'International Tables Vol C Tables 4.2.6.8 and 6.1.1.4'
O O 0.0106 0.0060 'International Tables Vol C Tables 4.2.6.8 and 6.1.1.4'
Co Co 0.3494 0.9721 'International Tables Vol C Tables 4.2.6.8 and 6.1.1.4'

loop_
_geom_angle_atom_site_label_1
_geom_angle_atom_site_label_2
_geom_angle_atom_site_label_3
_geom_angle
_geom_angle_site_symmetry_1
_geom_angle_site_symmetry_3
N7 Co1 N3 133.85(10) . .
N7 Co1 N1 149.82(9) . .
N3 Co1 N1 76.28(9) . .
N7 Co1 N2 76.34(10) . .
N3 Co1 N2 149.77(10) . .
N1 Co1 N2 73.50(9) . .
N7 Co1 N9 87.42(10) . 8_755
N3 Co1 N9 89.70(9) . 8_755
N1 Co1 N9 95.66(9) . 8_755
N2 Co1 N9 94.05(9) . 8_755
N7 Co1 N6 86.87(10) . 3_655
N3 Co1 N6 91.98(9) . 3_655
N1 Co1 N6 90.87(9) . 3_655
N2 Co1 N6 87.67(8) . 3_655
N9 Co1 N6 173.47(9) 8_755 3_655
C5 N1 C1 120.5(3) . .
C5 N1 Co1 120.55(19) . .
C1 N1 Co1 118.78(18) . .
C8 C9 C10 118.5(3) . .
C6 N2 C10 121.6(2) . .
C6 N2 Co1 119.99(18) . .
C10 N2 Co1 118.3(2) . .
N2 C6 C7 120.9(3) . .
N2 C6 C5 113.4(2) . .
C7 C6 C5 125.7(3) . .
N2 C10 C9 120.3(3) . .
N2 C10 C12 111.2(2) . .
C9 C10 C12 128.4(3) . .
N1 C1 C2 121.8(3) . .
N1 C1 C11 110.7(2) . .
C2 C1 C11 127.5(3) . .
C5 C4 C3 118.6(3) . .
C1 C2 C3 117.6(3) . .
C2 C3 C4 120.6(3) . .
N1 C5 C4 120.9(3) . .
N1 C5 C6 112.4(2) . .
C4 C5 C6 126.7(2) . .
C9 C8 C7 121.2(3) . .
C8 C7 C6 117.4(3) . .
C12 N7 N8 107.0(2) . .
C12 N7 Co1 115.4(2) . .
N8 N7 Co1 137.3(2) . .
N6 C11 N3 112.3(2) . .
N6 C11 C1 129.3(3) . .
N3 C11 C1 118.4(2) . .
C11 N3 N4 105.7(2) . .
C11 N3 Co1 115.08(18) . .
N4 N3 Co1 137.94(19) . .
N10 C12 N7 110.7(3) . .
N10 C12 C10 130.7(3) . .
N7 C12 C10 118.5(3) . .
C11 N6 N5 103.6(2) . .
C11 N6 Co1 139.38(19) . 3_645
N5 N6 Co1 116.91(16) . 3_645
C12 N10 N9 104.4(2) . .
N4 N5 N6 110.1(2) . .
N9 N8 N7 107.8(2) . .
N8 N9 N10 110.2(2) . .
N8 N9 Co1 121.8(2) . 8_765
N10 N9 Co1 127.22(18) . 8_765
N5 N4 N3 108.3(2) . .

loop_
_geom_bond_atom_site_label_1
_geom_bond_atom_site_label_2
_geom_bond_distance
_geom_bond_site_symmetry_2
Co1 N7 2.089(2) .
Co1 N3 2.105(2) .
Co1 N1 2.111(2) .
Co1 N2 2.122(2) .
Co1 N9 2.141(3) 8_755
Co1 N6 2.165(2) 3_655
N1 C5 1.341(3) .
N1 C1 1.344(4) .
C9 C8 1.364(4) .
C9 C10 1.398(4) .
N2 C6 1.333(4) .
N2 C10 1.344(4) .
C6 C7 1.398(4) .
C6 C5 1.491(4) .
C10 C12 1.473(4) .
C1 C2 1.383(4) .
C1 C11 1.487(4) .
C4 C5 1.382(4) .
C4 C3 1.387(4) .
C2 C3 1.387(4) .
C8 C7 1.397(4) .
N7 C12 1.341(4) .
N7 N8 1.349(3) .
C11 N6 1.322(3) .
C11 N3 1.326(4) .
N3 N4 1.350(3) .
C12 N10 1.335(4) .
N6 N5 1.371(3) .
N6 Co1 2.165(2) 3_645
N10 N9 1.376(3) .
N5 N4 1.303(4) .
N8 N9 1.315(3) .
N9 Co1 2.141(3) 8_765
